data_4025322
loop_
_publ_author_name
'Alejandro Dorazco-Gonz\'alez'
'Herbert H\"opfl'
'Felipe Medrano'
'Anatoly K. Yatsimirsky'

_publ_section_title
;
 Recognition of Anions and Neutral Guests by Dicationic
 Pyridine-2,6-dicarboxamide Receptors
;
_journal_name_full 'Journal of Organic Chemistry'
_journal_page_first 2259
_journal_page_last 2273
_journal_paper_doi 10.1021/jo100037m
_journal_volume 75
_journal_year 2010
_chemical_formula_moiety 'C19 H19 N5 O2, 2(C F3 O3 S)'
_chemical_formula_sum 'C21 H19 F6 N5 O8 S2'
_chemical_formula_weight 647.53
_chemical_name_systematic
;
 ?
;
_space_group_IT_number 14
_symmetry_cell_setting monoclinic
_symmetry_space_group_name_Hall '-P 2ybc'
_symmetry_space_group_name_H-M 'P 1 21/c 1'
_atom_sites_solution_hydrogens geom
_atom_sites_solution_primary direct
_atom_sites_solution_secondary difmap
_audit_creation_method SHELXL-97
_cell_angle_alpha 90.00
_cell_angle_beta 106.889(2)
_cell_angle_gamma 90.00
_cell_formula_units_Z 8
_cell_length_a 28.202(4)
_cell_length_b 8.1643(12)
_cell_length_c 22.883(3)
_cell_measurement_reflns_used 5717
_cell_measurement_temperature 100(2)
_cell_measurement_theta_max 28.03
_cell_measurement_theta_min 2.20
_cell_volume 5041.6(12)
_computing_cell_refinement 'Bruker SAINT'
_computing_data_collection 'Bruker SMART'
_computing_data_reduction 'Bruker SAINT'
_computing_molecular_graphics 'Bruker SHELXTL'
_computing_publication_material 'Bruker SHELXTL'
_computing_structure_refinement 'SHELXL-97 (Sheldrick, 1997)'
_computing_structure_solution 'SHELXS-97 (Sheldrick, 1990)'
_diffrn_ambient_temperature 100(2)
_diffrn_measured_fraction_theta_full 1.000
_diffrn_measured_fraction_theta_max 1.000
_diffrn_measurement_device_type 'CCD area detector'
_diffrn_measurement_method 'phi and omega scans'
_diffrn_radiation_monochromator graphite
_diffrn_radiation_source 'fine-focus sealed tube'
_diffrn_radiation_type MoK\a
_diffrn_radiation_wavelength 0.71073
_diffrn_reflns_av_R_equivalents 0.0469
_diffrn_reflns_av_sigmaI/netI 0.0343
_diffrn_reflns_limit_h_max 33
_diffrn_reflns_limit_h_min -33
_diffrn_reflns_limit_k_max 9
_diffrn_reflns_limit_k_min -9
_diffrn_reflns_limit_l_max 27
_diffrn_reflns_limit_l_min -27
_diffrn_reflns_number 47350
_diffrn_reflns_theta_full 25.00
_diffrn_reflns_theta_max 25.00
_diffrn_reflns_theta_min 1.51
_exptl_absorpt_coefficient_mu 0.315
_exptl_absorpt_correction_T_max 0.9060
_exptl_absorpt_correction_T_min 0.8610
_exptl_absorpt_correction_type multi-scan
_exptl_absorpt_process_details SADABS
_exptl_crystal_colour colorless
_exptl_crystal_density_diffrn 1.706
_exptl_crystal_density_method 'not measured'
_exptl_crystal_description 'rectangular prism'
_exptl_crystal_F_000 2640
_exptl_crystal_size_max 0.49
_exptl_crystal_size_mid 0.34
_exptl_crystal_size_min 0.32
_refine_diff_density_max 0.566
_refine_diff_density_min -0.328
_refine_diff_density_rms 0.071
_refine_ls_extinction_method none
_refine_ls_goodness_of_fit_ref 1.166
_refine_ls_hydrogen_treatment mixed
_refine_ls_matrix_type full
_refine_ls_number_parameters 773
_refine_ls_number_reflns 8890
_refine_ls_number_restraints 4
_refine_ls_restrained_S_all 1.166
_refine_ls_R_factor_all 0.0628
_refine_ls_R_factor_gt 0.0550
_refine_ls_shift/su_max 0.001
_refine_ls_shift/su_mean 0.000
_refine_ls_structure_factor_coef Fsqd
_refine_ls_weighting_details 'calc w=1/[\s^2^(Fo^2^)+(0.0432P)^2^+7.6755P] where P=(Fo^2^+2Fc^2^)/3'
_refine_ls_weighting_scheme calc
_refine_ls_wR_factor_gt 0.1167
_refine_ls_wR_factor_ref 0.1225
_reflns_number_gt 8043
_reflns_number_total 8890
_reflns_threshold_expression >2sigma(I)
_cod_data_source_file jo100037m_si_004.cif
_cod_data_source_block glinicx
_cod_depositor_comments
;
The following automatic conversions were performed:

'_symmetry_cell_setting' value 'Monoclinic' changed to 'monoclinic'
according to the built-in table from CIF Core dictionary named
'cif_core.dic' version 2.4.1 from 2010-06-29.

Automatic conversion script
Id: cif_fix_values 1646 2011-03-28 12:23:43Z adriana 
;
_cod_original_cell_volume 5041.6(13)
_cod_database_code 4025322

loop_
_symmetry_equiv_pos_as_xyz
'x, y, z'
'-x, y+1/2, -z+1/2'
'-x, -y, -z'
'x, -y-1/2, z-1/2'

loop_
_atom_site_label
_atom_site_type_symbol
_atom_site_fract_x
_atom_site_fract_y
_atom_site_fract_z
_atom_site_U_iso_or_equiv
_atom_site_adp_type
_atom_site_occupancy
_atom_site_symmetry_multiplicity
_atom_site_calc_flag
_atom_site_refinement_flags
_atom_site_disorder_assembly
_atom_site_disorder_group
N1 N 0.46348(8) 0.6996(3) 0.51627(10) 0.0144(5) Uani 1 1 d . . .
N2 N 0.38037(9) 0.7916(3) 0.42748(11) 0.0156(5) Uani 1 1 d D . .
H2' H 0.3817(12) 0.727(3) 0.4577(10) 0.023 Uiso 1 1 d D . .
N3 N 0.29535(9) 0.8543(3) 0.39736(11) 0.0137(5) Uani 1 1 d . . .
N4 N 0.45141(9) 0.5536(3) 0.61640(11) 0.0170(5) Uani 1 1 d D . .
H4' H 0.4317(10) 0.622(3) 0.5928(12) 0.026 Uiso 1 1 d D . .
N5 N 0.38833(9) 0.4591(3) 0.65459(11) 0.0149(5) Uani 1 1 d . . .
O1 O 0.42791(8) 0.9390(3) 0.38177(9) 0.0221(5) Uani 1 1 d . . .
O2 O 0.53261(8) 0.4722(3) 0.64477(10) 0.0242(5) Uani 1 1 d . . .
C1 C 0.50446(11) 0.6413(4) 0.55702(13) 0.0162(6) Uani 1 1 d . . .
C2 C 0.55184(11) 0.6636(4) 0.55188(14) 0.0190(7) Uani 1 1 d . . .
H2 H 0.5798 0.6183 0.5812 0.023 Uiso 1 1 calc R . .
C3 C 0.55738(11) 0.7536(4) 0.50295(14) 0.0202(7) Uani 1 1 d . . .
H3 H 0.5894 0.7711 0.4982 0.024 Uiso 1 1 calc R . .
C4 C 0.51596(11) 0.8174(4) 0.46122(14) 0.0190(7) Uani 1 1 d . . .
H4 H 0.5187 0.8815 0.4277 0.023 Uiso 1 1 calc R . .
C5 C 0.46983(11) 0.7847(4) 0.46975(13) 0.0153(6) Uani 1 1 d . . .
C6 C 0.42485(11) 0.8472(4) 0.42202(13) 0.0163(6) Uani 1 1 d . . .
C7 C 0.33608(11) 0.8116(4) 0.38109(13) 0.0153(6) Uani 1 1 d . . .
C8 C 0.25109(11) 0.8712(4) 0.35481(14) 0.0173(6) Uani 1 1 d . . .
H8 H 0.2226 0.8963 0.3673 0.021 Uiso 1 1 calc R . .
C9 C 0.24653(11) 0.8527(4) 0.29419(14) 0.0189(7) Uani 1 1 d . . .
H9 H 0.2153 0.8670 0.2646 0.023 Uiso 1 1 calc R . .
C10 C 0.28806(11) 0.8129(4) 0.27641(14) 0.0197(7) Uani 1 1 d . . .
H10 H 0.2856 0.8003 0.2344 0.024 Uiso 1 1 calc R . .
C11 C 0.33293(11) 0.7918(4) 0.32020(13) 0.0175(6) Uani 1 1 d . . .
H11 H 0.3616 0.7637 0.3085 0.021 Uiso 1 1 calc R . .
C12 C 0.49865(11) 0.5472(4) 0.61074(13) 0.0168(6) Uani 1 1 d . . .
C13 C 0.43713(10) 0.4926(4) 0.66505(13) 0.0144(6) Uani 1 1 d . . .
C14 C 0.37052(11) 0.4095(4) 0.70078(14) 0.0194(7) Uani 1 1 d . . .
H14 H 0.3361 0.3890 0.6928 0.023 Uiso 1 1 calc R . .
C15 C 0.40124(12) 0.3885(4) 0.75852(14) 0.0215(7) Uani 1 1 d . . .
H15 H 0.3885 0.3525 0.7905 0.026 Uiso 1 1 calc R . .
C16 C 0.45134(12) 0.4205(4) 0.76986(14) 0.0211(7) Uani 1 1 d . . .
H16 H 0.4732 0.4071 0.8099 0.025 Uiso 1 1 calc R . .
C17 C 0.46943(11) 0.4716(4) 0.72336(13) 0.0173(6) Uani 1 1 d . . .
H17 H 0.5038 0.4925 0.7310 0.021 Uiso 1 1 calc R . .
C18 C 0.29847(12) 0.8818(4) 0.46238(13) 0.0200(7) Uani 1 1 d . . .
H18A H 0.3054 0.7777 0.4846 0.030 Uiso 1 1 calc R . .
H18B H 0.2669 0.9262 0.4653 0.030 Uiso 1 1 calc R . .
H18C H 0.3251 0.9598 0.4803 0.030 Uiso 1 1 calc R . .
C19 C 0.35374(11) 0.4748(4) 0.59253(13) 0.0186(7) Uani 1 1 d . . .
H19A H 0.3213 0.4312 0.5920 0.028 Uiso 1 1 calc R . .
H19B H 0.3666 0.4132 0.5637 0.028 Uiso 1 1 calc R . .
H19C H 0.3504 0.5906 0.5807 0.028 Uiso 1 1 calc R . .
C20 C 0.22551(11) 0.6891(4) 0.55664(13) 0.0173(6) Uani 1 1 d . . .
F1 F 0.26559(6) 0.7795(2) 0.58224(8) 0.0245(4) Uani 1 1 d . . .
F2 F 0.23788(6) 0.5827(2) 0.51908(8) 0.0240(4) Uani 1 1 d . . .
F3 F 0.19133(7) 0.7898(2) 0.52237(8) 0.0269(4) Uani 1 1 d . . .
S1 S 0.20293(3) 0.58358(9) 0.61327(3) 0.01631(17) Uani 1 1 d . . .
O3 O 0.24464(8) 0.4837(3) 0.64481(10) 0.0252(5) Uani 1 1 d . . .
O4 O 0.16106(8) 0.4953(3) 0.57506(10) 0.0227(5) Uani 1 1 d . . .
O5 O 0.19073(8) 0.7135(3) 0.64846(10) 0.0271(5) Uani 1 1 d . . .
C21 C 0.38319(11) 0.9053(4) 0.69383(13) 0.0165(6) Uani 1 1 d . . .
F4 F 0.37654(7) 1.0162(2) 0.73319(8) 0.0281(4) Uani 1 1 d . . .
F5 F 0.34400(7) 0.8042(2) 0.68138(8) 0.0284(4) Uani 1 1 d . . .
F6 F 0.42253(6) 0.8160(2) 0.72215(8) 0.0254(4) Uani 1 1 d . . .
S2 S 0.38992(3) 0.99851(9) 0.62416(3) 0.01690(17) Uani 1 1 d . . .
O6 O 0.34515(8) 1.0923(3) 0.60164(10) 0.0242(5) Uani 1 1 d . . .
O7 O 0.43431(8) 1.0934(3) 0.64623(11) 0.0306(6) Uani 1 1 d . . .
O8 O 0.39345(8) 0.8587(3) 0.58730(9) 0.0249(5) Uani 1 1 d . . .
N31 N 0.02996(8) 0.2086(3) 0.98131(10) 0.0139(5) Uani 1 1 d . . .
N32 N 0.11133(9) 0.3207(3) 1.06822(11) 0.0159(5) Uani 1 1 d D . .
H32' H 0.1108(12) 0.253(3) 1.0392(10) 0.024 Uiso 1 1 d D . .
N33 N 0.19707(9) 0.3620(3) 1.09325(11) 0.0149(5) Uani 1 1 d . . .
N34 N 0.04375(9) 0.0593(3) 0.88175(11) 0.0156(5) Uani 1 1 d D . .
H34' H 0.0622(10) 0.132(3) 0.9044(12) 0.023 Uiso 1 1 d D . .
N35 N 0.10663(9) -0.0476(3) 0.84604(10) 0.0138(5) Uani 1 1 d . . .
O31 O 0.06099(8) 0.4609(3) 1.11266(9) 0.0210(5) Uani 1 1 d . . .
O32 O -0.03560(8) -0.0388(3) 0.85687(10) 0.0261(5) Uani 1 1 d . . .
C31 C -0.01019(11) 0.1456(4) 0.94076(13) 0.0165(6) Uani 1 1 d . . .
C32 C -0.05812(11) 0.1652(4) 0.94438(14) 0.0195(7) Uani 1 1 d . . .
H32 H -0.0855 0.1182 0.9146 0.023 Uiso 1 1 calc R . .
C33 C -0.06496(11) 0.2548(4) 0.99242(14) 0.0210(7) Uani 1 1 d . . .
H33 H -0.0973 0.2704 0.9963 0.025 Uiso 1 1 calc R . .
C34 C -0.02441(11) 0.3215(4) 1.03469(14) 0.0202(7) Uani 1 1 d . . .
H34 H -0.0282 0.3838 1.0681 0.024 Uiso 1 1 calc R . .
C35 C 0.02209(10) 0.2952(4) 1.02711(13) 0.0154(6) Uani 1 1 d . . .
C36 C 0.06588(11) 0.3676(4) 1.07417(13) 0.0168(6) Uani 1 1 d . . .
C37 C 0.15593(10) 0.3524(3) 1.11213(13) 0.0138(6) Uani 1 1 d . . .
C38 C 0.24195(11) 0.3925(4) 1.13411(14) 0.0177(6) Uani 1 1 d . . .
H38 H 0.2706 0.3966 1.1202 0.021 Uiso 1 1 calc R . .
C39 C 0.24682(11) 0.4172(4) 1.19418(14) 0.0194(7) Uani 1 1 d . . .
H39 H 0.2783 0.4419 1.2219 0.023 Uiso 1 1 calc R . .
C40 C 0.20497(11) 0.4059(4) 1.21467(14) 0.0207(7) Uani 1 1 d . . .
H40 H 0.2077 0.4207 1.2567 0.025 Uiso 1 1 calc R . .
C41 C 0.15996(11) 0.3731(4) 1.17371(13) 0.0182(7) Uani 1 1 d . . .
H41 H 0.1313 0.3644 1.1874 0.022 Uiso 1 1 calc R . .
C42 C -0.00311(11) 0.0457(4) 0.88871(14) 0.0181(7) Uani 1 1 d . . .
C43 C 0.05790(11) -0.0100(4) 0.83423(14) 0.0163(6) Uani 1 1 d . . .
C44 C 0.12466(11) -0.1082(4) 0.80141(13) 0.0175(6) Uani 1 1 d . . .
H44 H 0.1590 -0.1327 0.8105 0.021 Uiso 1 1 calc R . .
C45 C 0.09429(12) -0.1344(4) 0.74392(14) 0.0202(7) Uani 1 1 d . . .
H45 H 0.1072 -0.1767 0.7130 0.024 Uiso 1 1 calc R . .
C46 C 0.04433(12) -0.0986(4) 0.73113(14) 0.0214(7) Uani 1 1 d . . .
H46 H 0.0227 -0.1163 0.6912 0.026 Uiso 1 1 calc R . .
C47 C 0.02605(11) -0.0374(4) 0.77622(13) 0.0168(6) Uani 1 1 d . . .
H47 H -0.0083 -0.0139 0.7677 0.020 Uiso 1 1 calc R . .
C48 C 0.19500(11) 0.3337(4) 1.02873(13) 0.0189(7) Uani 1 1 d . . .
H48A H 0.1862 0.2192 1.0180 0.028 Uiso 1 1 calc R . .
H48B H 0.2275 0.3573 1.0231 0.028 Uiso 1 1 calc R . .
H48C H 0.1700 0.4058 1.0024 0.028 Uiso 1 1 calc R . .
C49 C 0.14153(11) -0.0245(4) 0.90746(13) 0.0180(6) Uani 1 1 d . . .
H49A H 0.1480 0.0926 0.9151 0.027 Uiso 1 1 calc R . .
H49B H 0.1727 -0.0813 0.9099 0.027 Uiso 1 1 calc R . .
H49C H 0.1271 -0.0696 0.9381 0.027 Uiso 1 1 calc R . .
C50 C 0.12446(11) 0.3868(4) 0.80395(13) 0.0178(6) Uani 1 1 d . . .
F31 F 0.08780(6) 0.2891(2) 0.77334(8) 0.0231(4) Uani 1 1 d . . .
F32 F 0.16512(7) 0.2954(2) 0.82375(8) 0.0283(4) Uani 1 1 d . . .
F33 F 0.13250(7) 0.4961(2) 0.76468(8) 0.0256(4) Uani 1 1 d . . .
S31 S 0.10916(3) 0.48720(9) 0.86793(3) 0.01401(17) Uani 1 1 d . . .
O33 O 0.10347(8) 0.3513(3) 0.90554(9) 0.0215(5) Uani 1 1 d . . .
O34 O 0.15213(8) 0.5872(3) 0.89458(9) 0.0203(5) Uani 1 1 d . . .
O35 O 0.06446(8) 0.5747(3) 0.83932(10) 0.0225(5) Uani 1 1 d . . .
C51 C 0.31133(11) 0.2067(4) 0.86247(13) 0.0186(7) Uani 1 1 d . . .
F34 F 0.27650(7) 0.2859(2) 0.81960(8) 0.0259(4) Uani 1 1 d . . .
F35 F 0.33486(6) 0.1074(2) 0.83373(8) 0.0241(4) Uani 1 1 d . . .
F36 F 0.34407(6) 0.3185(2) 0.89225(8) 0.0241(4) Uani 1 1 d . . .
S32 S 0.28489(3) 0.09392(9) 0.91437(3) 0.01556(17) Uani 1 1 d . . .
O36 O 0.26605(8) 0.2211(3) 0.94453(10) 0.0274(5) Uani 1 1 d . . .
O37 O 0.24836(8) -0.0084(3) 0.87354(10) 0.0224(5) Uani 1 1 d . . .
O38 O 0.32753(8) 0.0073(3) 0.95191(9) 0.0217(5) Uani 1 1 d . . .

loop_
_atom_site_aniso_label
_atom_site_aniso_U_11
_atom_site_aniso_U_22
_atom_site_aniso_U_33
_atom_site_aniso_U_23
_atom_site_aniso_U_13
_atom_site_aniso_U_12
N1 0.0130(12) 0.0161(13) 0.0142(12) -0.0016(10) 0.0041(10) -0.0005(10)
N2 0.0142(12) 0.0185(14) 0.0146(12) 0.0074(10) 0.0050(10) 0.0002(10)
N3 0.0168(13) 0.0121(12) 0.0145(12) -0.0002(10) 0.0080(10) -0.0011(10)
N4 0.0148(13) 0.0211(14) 0.0145(13) 0.0056(11) 0.0029(10) 0.0051(11)
N5 0.0179(13) 0.0136(13) 0.0131(12) -0.0008(10) 0.0044(10) 0.0019(10)
O1 0.0212(11) 0.0258(12) 0.0196(11) 0.0080(10) 0.0065(9) 0.0001(10)
O2 0.0181(11) 0.0341(13) 0.0197(11) 0.0060(10) 0.0042(9) 0.0076(10)
C1 0.0176(15) 0.0177(16) 0.0132(14) -0.0036(12) 0.0042(12) 0.0007(12)
C2 0.0132(15) 0.0239(17) 0.0183(15) -0.0012(13) 0.0022(12) 0.0014(13)
C3 0.0111(15) 0.0263(18) 0.0236(16) -0.0040(14) 0.0059(13) -0.0035(13)
C4 0.0205(16) 0.0198(16) 0.0177(15) -0.0018(13) 0.0069(13) -0.0030(13)
C5 0.0173(15) 0.0146(15) 0.0146(14) -0.0020(12) 0.0056(12) -0.0027(12)
C6 0.0177(15) 0.0182(16) 0.0144(15) -0.0027(13) 0.0071(12) -0.0006(13)
C7 0.0156(15) 0.0112(14) 0.0195(15) 0.0024(12) 0.0060(12) -0.0016(12)
C8 0.0158(15) 0.0137(15) 0.0227(16) 0.0031(13) 0.0060(13) 0.0016(12)
C9 0.0175(16) 0.0166(16) 0.0211(16) 0.0021(13) 0.0032(13) 0.0007(13)
C10 0.0239(17) 0.0189(16) 0.0168(15) 0.0000(13) 0.0066(13) 0.0008(13)
C11 0.0178(15) 0.0191(16) 0.0177(15) -0.0012(13) 0.0085(13) 0.0010(13)
C12 0.0149(15) 0.0172(16) 0.0175(15) -0.0033(13) 0.0036(13) 0.0007(13)
C13 0.0143(15) 0.0133(15) 0.0159(15) -0.0018(12) 0.0051(12) 0.0032(12)
C14 0.0207(16) 0.0188(16) 0.0216(16) -0.0042(13) 0.0109(13) -0.0021(13)
C15 0.0285(18) 0.0197(16) 0.0191(16) -0.0007(13) 0.0113(14) 0.0001(14)
C16 0.0267(17) 0.0220(17) 0.0133(15) -0.0010(13) 0.0040(13) 0.0034(14)
C17 0.0159(15) 0.0199(16) 0.0156(15) 0.0004(13) 0.0037(12) 0.0032(13)
C18 0.0240(17) 0.0226(17) 0.0151(15) 0.0030(13) 0.0084(13) 0.0039(14)
C19 0.0165(15) 0.0196(16) 0.0174(15) 0.0001(13) 0.0010(12) -0.0001(13)
C20 0.0154(15) 0.0169(16) 0.0168(15) -0.0031(13) 0.0005(12) -0.0020(13)
F1 0.0188(9) 0.0255(10) 0.0270(10) -0.0044(8) 0.0030(8) -0.0105(8)
F2 0.0248(10) 0.0276(10) 0.0205(9) -0.0060(8) 0.0081(8) -0.0014(8)
F3 0.0246(10) 0.0261(10) 0.0251(10) 0.0093(8) -0.0006(8) 0.0029(8)
S1 0.0166(4) 0.0155(4) 0.0174(4) 0.0003(3) 0.0059(3) 0.0003(3)
O3 0.0254(12) 0.0249(12) 0.0231(12) 0.0075(10) 0.0036(10) 0.0055(10)
O4 0.0163(11) 0.0179(12) 0.0340(13) -0.0011(10) 0.0076(10) -0.0015(9)
O5 0.0341(13) 0.0247(13) 0.0250(12) -0.0033(10) 0.0125(10) 0.0016(10)
C21 0.0149(15) 0.0187(16) 0.0153(15) -0.0022(13) 0.0034(12) -0.0030(13)
F4 0.0415(12) 0.0265(11) 0.0202(9) -0.0060(8) 0.0149(9) 0.0023(9)
F5 0.0245(10) 0.0352(11) 0.0251(10) 0.0051(9) 0.0066(8) -0.0140(9)
F6 0.0240(10) 0.0251(10) 0.0218(9) 0.0028(8) -0.0017(8) 0.0042(8)
S2 0.0173(4) 0.0174(4) 0.0179(4) 0.0019(3) 0.0083(3) 0.0001(3)
O6 0.0259(12) 0.0238(12) 0.0251(12) 0.0061(10) 0.0110(10) 0.0070(10)
O7 0.0276(13) 0.0338(14) 0.0345(13) 0.0009(11) 0.0155(11) -0.0109(11)
O8 0.0331(13) 0.0245(12) 0.0191(11) 0.0009(10) 0.0107(10) 0.0087(10)
N31 0.0125(12) 0.0139(13) 0.0151(12) 0.0036(10) 0.0035(10) -0.0002(10)
N32 0.0144(13) 0.0176(13) 0.0153(13) -0.0031(10) 0.0038(10) 0.0013(11)
N33 0.0164(13) 0.0131(13) 0.0148(12) 0.0006(10) 0.0039(10) -0.0002(10)
N34 0.0131(13) 0.0172(14) 0.0151(13) -0.0035(10) 0.0019(10) -0.0043(10)
N35 0.0158(13) 0.0114(12) 0.0130(12) 0.0027(10) 0.0020(10) -0.0010(10)
O31 0.0206(11) 0.0238(12) 0.0189(11) -0.0042(10) 0.0062(9) 0.0053(9)
O32 0.0187(12) 0.0349(14) 0.0230(12) -0.0060(10) 0.0035(10) -0.0113(10)
C31 0.0145(15) 0.0170(16) 0.0172(15) 0.0063(12) 0.0032(12) -0.0007(12)
C32 0.0147(15) 0.0217(17) 0.0208(16) 0.0052(13) 0.0032(13) -0.0026(13)
C33 0.0120(15) 0.0231(17) 0.0293(17) 0.0070(14) 0.0082(13) 0.0018(13)
C34 0.0201(16) 0.0211(17) 0.0220(16) 0.0046(13) 0.0103(13) 0.0027(13)
C35 0.0155(15) 0.0154(15) 0.0161(15) 0.0049(12) 0.0059(12) 0.0016(12)
C36 0.0184(16) 0.0144(15) 0.0179(15) 0.0049(13) 0.0058(13) 0.0039(12)
C37 0.0160(15) 0.0059(13) 0.0185(15) 0.0018(11) 0.0033(12) 0.0019(11)
C38 0.0147(15) 0.0143(15) 0.0240(16) 0.0034(13) 0.0057(13) -0.0010(12)
C39 0.0162(15) 0.0150(16) 0.0231(16) 0.0035(13) -0.0005(13) -0.0002(13)
C40 0.0253(17) 0.0184(16) 0.0166(15) -0.0002(13) 0.0032(13) 0.0034(14)
C41 0.0184(16) 0.0186(16) 0.0183(15) 0.0004(13) 0.0062(13) 0.0035(13)
C42 0.0155(15) 0.0178(16) 0.0193(16) 0.0053(13) 0.0026(13) 0.0003(13)
C43 0.0167(15) 0.0121(15) 0.0207(16) 0.0015(12) 0.0063(13) -0.0038(12)
C44 0.0201(16) 0.0126(15) 0.0206(16) 0.0049(12) 0.0074(13) 0.0019(13)
C45 0.0283(18) 0.0172(16) 0.0169(15) 0.0015(13) 0.0096(14) 0.0005(13)
C46 0.0283(18) 0.0177(16) 0.0146(15) 0.0023(13) 0.0007(13) -0.0057(14)
C47 0.0150(15) 0.0182(16) 0.0149(15) 0.0019(12) 0.0007(12) -0.0021(12)
C48 0.0228(17) 0.0200(16) 0.0151(15) -0.0008(13) 0.0074(13) -0.0017(13)
C49 0.0155(15) 0.0201(16) 0.0161(15) 0.0010(13) 0.0009(12) -0.0008(13)
C50 0.0165(15) 0.0177(16) 0.0183(15) -0.0012(13) 0.0036(13) 0.0004(13)
F31 0.0270(10) 0.0206(10) 0.0200(9) -0.0052(8) 0.0039(8) -0.0061(8)
F32 0.0222(10) 0.0325(11) 0.0296(10) -0.0032(9) 0.0067(8) 0.0110(8)
F33 0.0359(11) 0.0215(10) 0.0237(10) 0.0009(8) 0.0156(8) -0.0037(8)
S31 0.0132(4) 0.0147(4) 0.0142(4) -0.0010(3) 0.0040(3) -0.0015(3)
O33 0.0254(12) 0.0198(12) 0.0197(11) 0.0022(9) 0.0072(9) -0.0066(10)
O34 0.0199(11) 0.0207(12) 0.0203(11) -0.0045(9) 0.0061(9) -0.0068(9)
O35 0.0180(11) 0.0260(12) 0.0231(11) -0.0005(10) 0.0055(9) 0.0038(10)
C51 0.0176(15) 0.0194(16) 0.0174(15) -0.0014(13) 0.0027(13) -0.0008(13)
F34 0.0259(10) 0.0228(10) 0.0237(10) 0.0080(8) -0.0010(8) 0.0034(8)
F35 0.0263(10) 0.0252(10) 0.0250(10) -0.0016(8) 0.0139(8) 0.0013(8)
F36 0.0184(9) 0.0192(10) 0.0324(10) -0.0023(8) 0.0040(8) -0.0053(8)
S32 0.0166(4) 0.0150(4) 0.0161(4) -0.0007(3) 0.0063(3) 0.0000(3)
O36 0.0326(13) 0.0244(13) 0.0306(13) -0.0041(10) 0.0177(11) 0.0024(10)
O37 0.0183(11) 0.0201(12) 0.0295(12) -0.0011(10) 0.0078(10) -0.0037(9)
O38 0.0263(12) 0.0214(12) 0.0157(11) 0.0025(9) 0.0032(9) 0.0015(10)

loop_
_atom_type_symbol
_atom_type_description
_atom_type_scat_dispersion_real
_atom_type_scat_dispersion_imag
_atom_type_scat_source
C C 0.0033 0.0016 'International Tables Vol C Tables 4.2.6.8 and 6.1.1.4'
H H 0.0000 0.0000 'International Tables Vol C Tables 4.2.6.8 and 6.1.1.4'
N N 0.0061 0.0033 'International Tables Vol C Tables 4.2.6.8 and 6.1.1.4'
O O 0.0106 0.0060 'International Tables Vol C Tables 4.2.6.8 and 6.1.1.4'
F F 0.0171 0.0103 'International Tables Vol C Tables 4.2.6.8 and 6.1.1.4'
S S 0.1246 0.1234 'International Tables Vol C Tables 4.2.6.8 and 6.1.1.4'

loop_
_geom_angle_atom_site_label_1
_geom_angle_atom_site_label_2
_geom_angle_atom_site_label_3
_geom_angle
_geom_angle_site_symmetry_1
_geom_angle_site_symmetry_3
_geom_angle_publ_flag
C5 N1 C1 117.0(2) . . ?
C6 N2 C7 122.1(2) . . ?
C8 N3 C7 120.6(2) . . ?
C8 N3 C18 118.8(2) . . ?
C7 N3 C18 120.5(2) . . ?
C12 N4 C13 125.4(2) . . ?
C13 N5 C14 120.6(3) . . ?
C13 N5 C19 120.4(2) . . ?
C14 N5 C19 119.0(2) . . ?
N1 C1 C2 123.4(3) . . ?
N1 C1 C12 118.3(3) . . ?
C2 C1 C12 118.3(3) . . ?
C3 C2 C1 118.4(3) . . ?
C4 C3 C2 119.2(3) . . ?
C3 C4 C5 117.9(3) . . ?
N1 C5 C4 124.1(3) . . ?
N1 C5 C6 118.6(3) . . ?
C4 C5 C6 117.2(3) . . ?
O1 C6 N2 122.9(3) . . ?
O1 C6 C5 122.1(3) . . ?
N2 C6 C5 115.0(2) . . ?
N3 C7 C11 119.8(3) . . ?
N3 C7 N2 117.7(3) . . ?
C11 C7 N2 122.4(3) . . ?
N3 C8 C9 121.1(3) . . ?
C8 C9 C10 119.1(3) . . ?
C11 C10 C9 119.5(3) . . ?
C10 C11 C7 119.7(3) . . ?
O2 C12 N4 124.4(3) . . ?
O2 C12 C1 122.2(3) . . ?
N4 C12 C1 113.4(3) . . ?
N5 C13 N4 116.7(2) . . ?
N5 C13 C17 119.6(3) . . ?
N4 C13 C17 123.7(3) . . ?
N5 C14 C15 121.1(3) . . ?
C14 C15 C16 118.9(3) . . ?
C17 C16 C15 120.1(3) . . ?
C16 C17 C13 119.6(3) . . ?
F1 C20 F3 107.0(2) . . ?
F1 C20 F2 107.2(2) . . ?
F3 C20 F2 107.5(2) . . ?
F1 C20 S1 112.1(2) . . ?
F3 C20 S1 111.6(2) . . ?
F2 C20 S1 111.1(2) . . ?
O5 S1 O3 115.59(14) . . ?
O5 S1 O4 115.01(13) . . ?
O3 S1 O4 115.26(14) . . ?
O5 S1 C20 103.91(14) . . ?
O3 S1 C20 102.78(13) . . ?
O4 S1 C20 101.50(13) . . ?
F6 C21 F4 107.8(2) . . ?
F6 C21 F5 106.6(2) . . ?
F4 C21 F5 107.1(2) . . ?
F6 C21 S2 111.8(2) . . ?
F4 C21 S2 112.2(2) . . ?
F5 C21 S2 111.05(19) . . ?
O7 S2 O6 115.10(15) . . ?
O7 S2 O8 115.65(14) . . ?
O6 S2 O8 114.53(14) . . ?
O7 S2 C21 102.68(13) . . ?
O6 S2 C21 103.41(13) . . ?
O8 S2 C21 102.91(14) . . ?
C35 N31 C31 116.5(2) . . ?
C36 N32 C37 123.3(2) . . ?
C37 N33 C38 120.3(2) . . ?
C37 N33 C48 121.4(2) . . ?
C38 N33 C48 118.3(2) . . ?
C42 N34 C43 124.2(3) . . ?
C43 N35 C44 120.7(2) . . ?
C43 N35 C49 121.2(2) . . ?
C44 N35 C49 118.1(2) . . ?
N31 C31 C32 123.8(3) . . ?
N31 C31 C42 118.4(3) . . ?
C32 C31 C42 117.7(3) . . ?
C33 C32 C31 118.2(3) . . ?
C34 C33 C32 119.3(3) . . ?
C33 C34 C35 118.2(3) . . ?
N31 C35 C34 123.9(3) . . ?
N31 C35 C36 118.8(2) . . ?
C34 C35 C36 117.3(3) . . ?
O31 C36 N32 123.7(3) . . ?
O31 C36 C35 121.9(3) . . ?
N32 C36 C35 114.4(3) . . ?
N33 C37 N32 117.4(3) . . ?
N33 C37 C41 119.4(3) . . ?
N32 C37 C41 123.1(3) . . ?
C39 C38 N33 121.6(3) . . ?
C38 C39 C40 119.0(3) . . ?
C41 C40 C39 119.4(3) . . ?
C40 C41 C37 120.3(3) . . ?
O32 C42 N34 124.1(3) . . ?
O32 C42 C31 122.4(3) . . ?
N34 C42 C31 113.5(3) . . ?
N35 C43 N34 116.3(3) . . ?
N35 C43 C47 119.4(3) . . ?
N34 C43 C47 124.3(3) . . ?
N35 C44 C45 121.0(3) . . ?
C44 C45 C46 119.1(3) . . ?
C47 C46 C45 119.9(3) . . ?
C46 C47 C43 119.8(3) . . ?
F31 C50 F33 107.7(2) . . ?
F31 C50 F32 107.7(2) . . ?
F33 C50 F32 107.8(2) . . ?
F31 C50 S31 111.1(2) . . ?
F33 C50 S31 111.4(2) . . ?
F32 C50 S31 110.9(2) . . ?
O35 S31 O34 115.54(14) . . ?
O35 S31 O33 114.91(13) . . ?
O34 S31 O33 114.15(13) . . ?
O35 S31 C50 103.77(13) . . ?
O34 S31 C50 103.12(13) . . ?
O33 S31 C50 103.02(14) . . ?
F36 C51 F35 107.3(2) . . ?
F36 C51 F34 107.2(2) . . ?
F35 C51 F34 107.3(2) . . ?
F36 C51 S32 111.4(2) . . ?
F35 C51 S32 111.7(2) . . ?
F34 C51 S32 111.7(2) . . ?
O36 S32 O37 115.97(14) . . ?
O36 S32 O38 115.46(13) . . ?
O37 S32 O38 114.67(13) . . ?
O36 S32 C51 103.10(14) . . ?
O37 S32 C51 102.77(13) . . ?
O38 S32 C51 101.96(13) . . ?

loop_
_geom_bond_atom_site_label_1
_geom_bond_atom_site_label_2
_geom_bond_distance
_geom_bond_site_symmetry_2
_geom_bond_publ_flag
N1 C5 1.326(4) . ?
N1 C1 1.344(4) . ?
N2 C6 1.374(4) . ?
N2 C7 1.394(4) . ?
N3 C8 1.349(4) . ?
N3 C7 1.352(4) . ?
N3 C18 1.482(4) . ?
N4 C12 1.376(4) . ?
N4 C13 1.382(4) . ?
N5 C13 1.355(4) . ?
N5 C14 1.357(4) . ?
N5 C19 1.476(4) . ?
O1 C6 1.209(4) . ?
O2 C12 1.210(4) . ?
C1 C2 1.387(4) . ?
C1 C12 1.498(4) . ?
C2 C3 1.385(4) . ?
C3 C4 1.378(4) . ?
C4 C5 1.396(4) . ?
C5 C6 1.502(4) . ?
C7 C11 1.380(4) . ?
C8 C9 1.364(4) . ?
C9 C10 1.386(4) . ?
C10 C11 1.378(4) . ?
C13 C17 1.390(4) . ?
C14 C15 1.364(4) . ?
C15 C16 1.385(4) . ?
C16 C17 1.372(4) . ?
C20 F1 1.334(3) . ?
C20 F3 1.334(3) . ?
C20 F2 1.338(3) . ?
C20 S1 1.819(3) . ?
S1 O5 1.433(2) . ?
S1 O3 1.441(2) . ?
S1 O4 1.441(2) . ?
C21 F6 1.328(3) . ?
C21 F4 1.329(3) . ?
C21 F5 1.342(3) . ?
C21 S2 1.826(3) . ?
S2 O7 1.434(2) . ?
S2 O6 1.438(2) . ?
S2 O8 1.440(2) . ?
N31 C35 1.335(4) . ?
N31 C31 1.341(4) . ?
N32 C36 1.382(4) . ?
N32 C37 1.387(4) . ?
N33 C37 1.353(4) . ?
N33 C38 1.361(4) . ?
N33 C48 1.479(4) . ?
N34 C42 1.381(4) . ?
N34 C43 1.384(4) . ?
N35 C43 1.357(4) . ?
N35 C44 1.360(4) . ?
N35 C49 1.475(4) . ?
O31 C36 1.202(4) . ?
O32 C42 1.208(4) . ?
C31 C32 1.387(4) . ?
C31 C42 1.504(4) . ?
C32 C33 1.380(4) . ?
C33 C34 1.377(4) . ?
C34 C35 1.389(4) . ?
C35 C36 1.504(4) . ?
C37 C41 1.391(4) . ?
C38 C39 1.356(4) . ?
C39 C40 1.394(4) . ?
C40 C41 1.368(4) . ?
C43 C47 1.388(4) . ?
C44 C45 1.362(4) . ?
C45 C46 1.384(4) . ?
C46 C47 1.375(4) . ?
C50 F31 1.332(3) . ?
C50 F33 1.332(3) . ?
C50 F32 1.332(3) . ?
C50 S31 1.835(3) . ?
S31 O35 1.432(2) . ?
S31 O34 1.441(2) . ?
S31 O33 1.442(2) . ?
C51 F36 1.336(3) . ?
C51 F35 1.336(3) . ?
C51 F34 1.336(3) . ?
C51 S32 1.825(3) . ?
S32 O36 1.432(2) . ?
S32 O37 1.440(2) . ?
S32 O38 1.443(2) . ?

loop_
_geom_torsion_atom_site_label_1
_geom_torsion_atom_site_label_2
_geom_torsion_atom_site_label_3
_geom_torsion_atom_site_label_4
_geom_torsion
_geom_torsion_site_symmetry_1
_geom_torsion_site_symmetry_2
_geom_torsion_site_symmetry_3
_geom_torsion_site_symmetry_4
_geom_torsion_publ_flag
C5 N1 C1 C2 -1.2(4) . . . . ?
C5 N1 C1 C12 178.9(3) . . . . ?
N1 C1 C2 C3 1.4(5) . . . . ?
C12 C1 C2 C3 -178.6(3) . . . . ?
C1 C2 C3 C4 -0.1(5) . . . . ?
C2 C3 C4 C5 -1.4(4) . . . . ?
C1 N1 C5 C4 -0.4(4) . . . . ?
C1 N1 C5 C6 177.9(3) . . . . ?
C3 C4 C5 N1 1.7(5) . . . . ?
C3 C4 C5 C6 -176.7(3) . . . . ?
C7 N2 C6 O1 12.2(5) . . . . ?
C7 N2 C6 C5 -167.4(3) . . . . ?
N1 C5 C6 O1 172.5(3) . . . . ?
C4 C5 C6 O1 -9.0(4) . . . . ?
N1 C5 C6 N2 -7.8(4) . . . . ?
C4 C5 C6 N2 170.7(3) . . . . ?
C8 N3 C7 C11 2.8(4) . . . . ?
C18 N3 C7 C11 -177.8(3) . . . . ?
C8 N3 C7 N2 -178.2(3) . . . . ?
C18 N3 C7 N2 1.2(4) . . . . ?
C6 N2 C7 N3 -138.8(3) . . . . ?
C6 N2 C7 C11 40.2(4) . . . . ?
C7 N3 C8 C9 -2.9(4) . . . . ?
C18 N3 C8 C9 177.7(3) . . . . ?
N3 C8 C9 C10 1.2(5) . . . . ?
C8 C9 C10 C11 0.4(5) . . . . ?
C9 C10 C11 C7 -0.4(5) . . . . ?
N3 C7 C11 C10 -1.1(4) . . . . ?
N2 C7 C11 C10 179.9(3) . . . . ?
C13 N4 C12 O2 8.1(5) . . . . ?
C13 N4 C12 C1 -172.8(3) . . . . ?
N1 C1 C12 O2 169.8(3) . . . . ?
C2 C1 C12 O2 -10.2(4) . . . . ?
N1 C1 C12 N4 -9.4(4) . . . . ?
C2 C1 C12 N4 170.7(3) . . . . ?
C14 N5 C13 N4 -175.5(3) . . . . ?
C19 N5 C13 N4 5.0(4) . . . . ?
C14 N5 C13 C17 1.8(4) . . . . ?
C19 N5 C13 C17 -177.7(3) . . . . ?
C12 N4 C13 N5 -158.3(3) . . . . ?
C12 N4 C13 C17 24.5(5) . . . . ?
C13 N5 C14 C15 -1.5(4) . . . . ?
C19 N5 C14 C15 178.1(3) . . . . ?
N5 C14 C15 C16 0.7(5) . . . . ?
C14 C15 C16 C17 -0.4(5) . . . . ?
C15 C16 C17 C13 0.7(5) . . . . ?
N5 C13 C17 C16 -1.4(4) . . . . ?
N4 C13 C17 C16 175.7(3) . . . . ?
F1 C20 S1 O5 61.0(2) . . . . ?
F3 C20 S1 O5 -59.0(2) . . . . ?
F2 C20 S1 O5 -179.03(19) . . . . ?
F1 C20 S1 O3 -59.8(2) . . . . ?
F3 C20 S1 O3 -179.8(2) . . . . ?
F2 C20 S1 O3 60.1(2) . . . . ?
F1 C20 S1 O4 -179.3(2) . . . . ?
F3 C20 S1 O4 60.6(2) . . . . ?
F2 C20 S1 O4 -59.4(2) . . . . ?
F6 C21 S2 O7 -58.3(2) . . . . ?
F4 C21 S2 O7 63.0(2) . . . . ?
F5 C21 S2 O7 -177.2(2) . . . . ?
F6 C21 S2 O6 -178.3(2) . . . . ?
F4 C21 S2 O6 -57.0(2) . . . . ?
F5 C21 S2 O6 62.8(2) . . . . ?
F6 C21 S2 O8 62.2(2) . . . . ?
F4 C21 S2 O8 -176.5(2) . . . . ?
F5 C21 S2 O8 -56.7(2) . . . . ?
C35 N31 C31 C32 -0.3(4) . . . . ?
C35 N31 C31 C42 -179.4(3) . . . . ?
N31 C31 C32 C33 0.1(5) . . . . ?
C42 C31 C32 C33 179.2(3) . . . . ?
C31 C32 C33 C34 0.1(4) . . . . ?
C32 C33 C34 C35 -0.1(4) . . . . ?
C31 N31 C35 C34 0.4(4) . . . . ?
C31 N31 C35 C36 179.5(3) . . . . ?
C33 C34 C35 N31 -0.2(5) . . . . ?
C33 C34 C35 C36 -179.4(3) . . . . ?
C37 N32 C36 O31 12.0(5) . . . . ?
C37 N32 C36 C35 -169.5(3) . . . . ?
N31 C35 C36 O31 171.9(3) . . . . ?
C34 C35 C36 O31 -8.8(4) . . . . ?
N31 C35 C36 N32 -6.7(4) . . . . ?
C34 C35 C36 N32 172.6(3) . . . . ?
C38 N33 C37 N32 -179.9(3) . . . . ?
C48 N33 C37 N32 -2.2(4) . . . . ?
C38 N33 C37 C41 -0.4(4) . . . . ?
C48 N33 C37 C41 177.3(3) . . . . ?
C36 N32 C37 N33 -154.3(3) . . . . ?
C36 N32 C37 C41 26.1(4) . . . . ?
C37 N33 C38 C39 -1.3(4) . . . . ?
C48 N33 C38 C39 -179.0(3) . . . . ?
N33 C38 C39 C40 2.1(5) . . . . ?
C38 C39 C40 C41 -1.2(5) . . . . ?
C39 C40 C41 C37 -0.4(5) . . . . ?
N33 C37 C41 C40 1.2(4) . . . . ?
N32 C37 C41 C40 -179.3(3) . . . . ?
C43 N34 C42 O32 6.1(5) . . . . ?
C43 N34 C42 C31 -174.5(3) . . . . ?
N31 C31 C42 O32 166.5(3) . . . . ?
C32 C31 C42 O32 -12.6(4) . . . . ?
N31 C31 C42 N34 -12.9(4) . . . . ?
C32 C31 C42 N34 167.9(3) . . . . ?
C44 N35 C43 N34 -176.6(3) . . . . ?
C49 N35 C43 N34 3.6(4) . . . . ?
C44 N35 C43 C47 1.4(4) . . . . ?
C49 N35 C43 C47 -178.4(3) . . . . ?
C42 N34 C43 N35 -152.6(3) . . . . ?
C42 N34 C43 C47 29.6(5) . . . . ?
C43 N35 C44 C45 -0.7(4) . . . . ?
C49 N35 C44 C45 179.1(3) . . . . ?
N35 C44 C45 C46 -0.1(4) . . . . ?
C44 C45 C46 C47 0.0(5) . . . . ?
C45 C46 C47 C43 0.7(5) . . . . ?
N35 C43 C47 C46 -1.5(4) . . . . ?
N34 C43 C47 C46 176.3(3) . . . . ?
F31 C50 S31 O35 -58.5(2) . . . . ?
F33 C50 S31 O35 61.6(2) . . . . ?
F32 C50 S31 O35 -178.2(2) . . . . ?
F31 C50 S31 O34 -179.4(2) . . . . ?
F33 C50 S31 O34 -59.2(2) . . . . ?
F32 C50 S31 O34 60.9(2) . . . . ?
F31 C50 S31 O33 61.6(2) . . . . ?
F33 C50 S31 O33 -178.3(2) . . . . ?
F32 C50 S31 O33 -58.1(2) . . . . ?
F36 C51 S32 O36 54.5(2) . . . . ?
F35 C51 S32 O36 174.5(2) . . . . ?
F34 C51 S32 O36 -65.3(2) . . . . ?
F36 C51 S32 O37 175.5(2) . . . . ?
F35 C51 S32 O37 -64.5(2) . . . . ?
F34 C51 S32 O37 55.6(2) . . . . ?
F36 C51 S32 O38 -65.5(2) . . . . ?
F35 C51 S32 O38 54.5(2) . . . . ?
F34 C51 S32 O38 174.6(2) . . . . ?
